data_8107195
loop_
_publ_author_name
'Liu, Tianhao'
'Lv, Menglan'

_publ_section_title
;
 Crystal structure of (Z)-3-((tert-butylamino)
 methylene)-2-(2-hydroxynaphthalen-1-yl) chroman-4-one, C24H23NO3
;
_journal_issue 4
_journal_name_full 'Zeitschrift f\"ur Kristallographie - New Crystal Structures'
_journal_page_first 707
_journal_page_last 709
_journal_paper_doi 10.1515/ncrs-2022-0097
_journal_volume 237
_journal_year 2022
_chemical_formula_sum 'C24 H23 N O3'
_chemical_formula_weight 373.43
_space_group_crystal_system monoclinic
_space_group_IT_number 14
_space_group_name_Hall '-P 2yn'
_space_group_name_H-M_alt 'P 1 21/n 1'
_atom_sites_solution_hydrogens geom
_cell_angle_alpha 90
_cell_angle_beta 99.465(2)
_cell_angle_gamma 90
_cell_formula_units_Z 4
_cell_length_a 8.2490(11)
_cell_length_b 15.886(2)
_cell_length_c 16.218(2)
_cell_measurement_reflns_used 3189
_cell_measurement_temperature 273(2)
_cell_measurement_theta_max 26.01
_cell_measurement_theta_min 2.56
_cell_volume 2096.3(5)
_computing_cell_refinement 'Bruker SMART'
_computing_data_collection 'Bruker SMART'
_computing_data_reduction 'Bruker SAINT'
_computing_molecular_graphics 'Bruker SHELXTL'
_computing_publication_material 'Bruker SHELXTL'
_computing_structure_refinement 'SHELXL-2014/7 (Sheldrick, 2014)'
_computing_structure_solution 'Bruker SHELXTL'
_diffrn_ambient_temperature 273(2)
_diffrn_measured_fraction_theta_full 0.997
_diffrn_measured_fraction_theta_max 0.997
_diffrn_measurement_device_type 'CCD area detector'
_diffrn_measurement_method 'phi and omega scans'
_diffrn_radiation_type MoK\a
_diffrn_radiation_wavelength 0.71073
_diffrn_reflns_av_R_equivalents 0.0322
_diffrn_reflns_av_unetI/netI 0.0408
_diffrn_reflns_Laue_measured_fraction_full 0.997
_diffrn_reflns_Laue_measured_fraction_max 0.997
_diffrn_reflns_limit_h_max 9
_diffrn_reflns_limit_h_min -9
_diffrn_reflns_limit_k_max 18
_diffrn_reflns_limit_k_min -18
_diffrn_reflns_limit_l_max 13
_diffrn_reflns_limit_l_min -19
_diffrn_reflns_number 10244
_diffrn_reflns_point_group_measured_fraction_full 0.997
_diffrn_reflns_point_group_measured_fraction_max 0.997
_diffrn_reflns_theta_full 24.998
_diffrn_reflns_theta_max 24.998
_diffrn_reflns_theta_min 2.546
_exptl_absorpt_coefficient_mu 0.078
_exptl_absorpt_correction_type none
_exptl_crystal_colour COLORLESS
_exptl_crystal_density_diffrn 1.183
_exptl_crystal_description BLOCK
_exptl_crystal_F_000 792
_exptl_crystal_size_max 0.260
_exptl_crystal_size_mid 0.250
_exptl_crystal_size_min 0.240
_refine_diff_density_max 0.211
_refine_diff_density_min -0.190
_refine_diff_density_rms 0.041
_refine_ls_extinction_coef .
_refine_ls_extinction_method none
_refine_ls_goodness_of_fit_ref 0.981
_refine_ls_hydrogen_treatment constr
_refine_ls_matrix_type full
_refine_ls_number_parameters 257
_refine_ls_number_reflns 3674
_refine_ls_number_restraints 0
_refine_ls_restrained_S_all 0.981
_refine_ls_R_factor_all 0.0932
_refine_ls_R_factor_gt 0.0545
_refine_ls_shift/su_max 0.000
_refine_ls_shift/su_mean 0.000
_refine_ls_structure_factor_coef Fsqd
_refine_ls_weighting_details 'w=1/[\s^2^(Fo^2^)+(0.1008P)^2^+0.0443P] where P=(Fo^2^+2Fc^2^)/3'
_refine_ls_weighting_scheme calc
_refine_ls_wR_factor_gt 0.1503
_refine_ls_wR_factor_ref 0.1688
_reflns_Friedel_coverage 0.000
_reflns_Friedel_fraction_full .
_reflns_Friedel_fraction_max .
_reflns_number_gt 2278
_reflns_number_total 3674
_reflns_threshold_expression 'I > 2\s(I)'
_cod_data_source_file suppl_j_ncrs-2022-0097_suppl.cif
_cod_data_source_block 1
_cod_original_cell_volume 2096.4(5)
_cod_original_sg_symbol_H-M 'P 21/n'
_cod_database_code 8107195
_shelx_space_group_comment
; 
The symmetry employed for this shelxl refinement is uniquely defined 
by the following loop, which should always be used as a source of 
symmetry information in preference to the above space-group names. 
They are only intended as comments. 
;
_shelx_estimated_absorpt_t_min 0.980
_shelx_estimated_absorpt_t_max 0.982

loop_
_space_group_symop_operation_xyz
'x, y, z'
'-x+1/2, y+1/2, -z+1/2'
'-x, -y, -z'
'x-1/2, -y-1/2, z-1/2'

loop_
_atom_site_label
_atom_site_type_symbol
_atom_site_fract_x
_atom_site_fract_y
_atom_site_fract_z
_atom_site_U_iso_or_equiv
_atom_site_adp_type
_atom_site_occupancy
_atom_site_site_symmetry_order
_atom_site_calc_flag
_atom_site_refinement_flags_posn
_atom_site_refinement_flags_adp
_atom_site_refinement_flags_occupancy
_atom_site_disorder_assembly
_atom_site_disorder_group
O1 O 0.27097(17) 0.08430(9) 0.71931(9) 0.0521(4) Uani 1 1 d . . . . .
O2 O 0.55040(19) 0.19361(9) 0.56362(9) 0.0526(4) Uani 1 1 d . . . . .
O3 O 0.95646(18) 0.13025(11) 0.68919(12) 0.0668(5) Uani 1 1 d . . . . .
H3 H 1.0559 0.1222 0.7002 0.100 Uiso 1 1 calc R U . . .
N1 N 0.4423(2) 0.17041(12) 0.84362(10) 0.0492(5) Uani 1 1 d . . . . .
H1 H 0.3619 0.1368 0.8269 0.059 Uiso 1 1 calc R U . . .
C7 C 0.3742(2) 0.11045(13) 0.67470(12) 0.0393(5) Uani 1 1 d . . . . .
C8 C 0.5090(2) 0.16202(12) 0.70592(12) 0.0366(5) Uani 1 1 d . . . . .
C15 C 0.7641(3) 0.24002(14) 0.67316(12) 0.0422(5) Uani 1 1 d . . . . .
C5 C 0.3515(2) 0.08888(13) 0.58554(13) 0.0421(5) Uani 1 1 d . . . . .
C9 C 0.6341(2) 0.17452(13) 0.64831(12) 0.0401(5) Uani 1 1 d . . . . .
H9 H 0.6908 0.1206 0.6455 0.048 Uiso 1 1 calc R U . . .
C10 C 0.5349(3) 0.19061(13) 0.78780(12) 0.0432(5) Uani 1 1 d . . . . .
H10 H 0.6234 0.2264 0.8044 0.052 Uiso 1 1 calc R U . . .
C6 C 0.4370(3) 0.13416(14) 0.53279(13) 0.0455(6) Uani 1 1 d . . . . .
C24 C 0.7278(3) 0.32772(14) 0.67392(12) 0.0470(6) Uani 1 1 d . . . . .
C16 C 0.9254(3) 0.21398(15) 0.69197(13) 0.0474(6) Uani 1 1 d . . . . .
C4 C 0.2371(3) 0.02859(15) 0.55055(15) 0.0537(6) Uani 1 1 d . . . . .
H4 H 0.1792 -0.0021 0.5849 0.064 Uiso 1 1 calc R U . . .
C19 C 0.8603(3) 0.38655(16) 0.69339(13) 0.0556(7) Uani 1 1 d . . . . .
C3 C 0.2094(3) 0.01421(17) 0.46573(17) 0.0646(7) Uani 1 1 d . . . . .
H3A H 0.1349 -0.0268 0.4429 0.078 Uiso 1 1 calc R U . . .
C18 C 1.0217(3) 0.35558(18) 0.71417(15) 0.0644(7) Uani 1 1 d . . . . .
H18 H 1.1079 0.3933 0.7287 0.077 Uiso 1 1 calc R U . . .
C1 C 0.4057(3) 0.12052(17) 0.44747(14) 0.0603(7) Uani 1 1 d . . . . .
H1A H 0.4610 0.1517 0.4122 0.072 Uiso 1 1 calc R U . . .
C17 C 1.0542(3) 0.27234(17) 0.71351(15) 0.0583(7) Uani 1 1 d . . . . .
H17 H 1.1619 0.2534 0.7273 0.070 Uiso 1 1 calc R U . . .
C2 C 0.2929(3) 0.06094(18) 0.41502(16) 0.0667(7) Uani 1 1 d . . . . .
H2 H 0.2724 0.0520 0.3576 0.080 Uiso 1 1 calc R U . . .
C23 C 0.5672(3) 0.35999(17) 0.65437(15) 0.0646(7) Uani 1 1 d . . . . .
H23 H 0.4789 0.3232 0.6420 0.078 Uiso 1 1 calc R U . . .
C11 C 0.4595(4) 0.19826(18) 0.93121(16) 0.0731(8) Uani 1 1 d . . . . .
C20 C 0.8251(5) 0.47277(19) 0.69006(17) 0.0792(9) Uani 1 1 d . . . . .
H20 H 0.9112 0.5111 0.7014 0.095 Uiso 1 1 calc R U . . .
C21 C 0.6707(5) 0.50176(19) 0.6710(2) 0.0913(10) Uani 1 1 d . . . . .
H21 H 0.6508 0.5594 0.6694 0.110 Uiso 1 1 calc R U . . .
C22 C 0.5396(4) 0.4449(2) 0.6534(2) 0.0861(9) Uani 1 1 d . . . . .
H22 H 0.4326 0.4652 0.6408 0.103 Uiso 1 1 calc R U . . .
C13 C 0.6337(5) 0.1809(3) 0.9753(2) 0.1375(16) Uani 1 1 d . . . . .
H13A H 0.6536 0.1213 0.9766 0.206 Uiso 1 1 calc R U . . .
H13B H 0.6470 0.2021 1.0315 0.206 Uiso 1 1 calc R U . . .
H13C H 0.7106 0.2083 0.9457 0.206 Uiso 1 1 calc R U . . .
C14 C 0.4241(6) 0.2925(2) 0.9330(3) 0.1288(15) Uani 1 1 d . . . . .
H14A H 0.4958 0.3221 0.9020 0.193 Uiso 1 1 calc R U . . .
H14B H 0.4422 0.3119 0.9898 0.193 Uiso 1 1 calc R U . . .
H14C H 0.3119 0.3028 0.9083 0.193 Uiso 1 1 calc R U . . .
C12 C 0.3336(6) 0.1495(3) 0.9687(2) 0.158(2) Uani 1 1 d . . . . .
H12A H 0.2259 0.1617 0.9387 0.237 Uiso 1 1 calc R U . . .
H12B H 0.3392 0.1651 1.0262 0.237 Uiso 1 1 calc R U . . .
H12C H 0.3551 0.0903 0.9651 0.237 Uiso 1 1 calc R U . . .

loop_
_atom_site_aniso_label
_atom_site_aniso_U_11
_atom_site_aniso_U_22
_atom_site_aniso_U_33
_atom_site_aniso_U_23
_atom_site_aniso_U_13
_atom_site_aniso_U_12
O1 0.0347(8) 0.0657(11) 0.0576(9) 0.0009(7) 0.0125(7) -0.0113(7)
O2 0.0519(9) 0.0643(11) 0.0421(8) -0.0016(7) 0.0095(7) -0.0155(8)
O3 0.0359(9) 0.0564(12) 0.1071(14) -0.0042(9) 0.0083(10) -0.0058(8)
N1 0.0507(11) 0.0556(12) 0.0436(10) -0.0023(8) 0.0144(9) -0.0087(9)
C7 0.0299(11) 0.0405(13) 0.0481(12) 0.0013(9) 0.0077(9) 0.0037(9)
C8 0.0298(10) 0.0367(12) 0.0435(11) -0.0007(9) 0.0070(9) -0.0020(9)
C15 0.0446(12) 0.0427(14) 0.0415(11) -0.0053(9) 0.0133(10) -0.0111(10)
C5 0.0268(10) 0.0466(14) 0.0520(12) -0.0063(10) 0.0034(9) 0.0022(9)
C9 0.0353(11) 0.0426(13) 0.0427(11) -0.0038(9) 0.0069(9) -0.0023(9)
C10 0.0399(12) 0.0422(14) 0.0473(12) -0.0007(9) 0.0069(10) -0.0042(10)
C6 0.0349(11) 0.0526(15) 0.0486(13) -0.0089(10) 0.0054(10) -0.0021(10)
C24 0.0592(15) 0.0441(15) 0.0409(11) -0.0039(9) 0.0181(11) -0.0066(11)
C16 0.0442(13) 0.0496(16) 0.0495(13) -0.0031(10) 0.0107(10) -0.0106(11)
C4 0.0342(12) 0.0573(16) 0.0688(15) -0.0107(12) 0.0065(11) -0.0039(11)
C19 0.0810(19) 0.0452(16) 0.0434(12) -0.0080(10) 0.0190(12) -0.0173(13)
C3 0.0442(13) 0.0711(19) 0.0751(17) -0.0286(14) -0.0002(13) -0.0035(13)
C18 0.0650(18) 0.071(2) 0.0568(14) -0.0090(13) 0.0079(13) -0.0338(15)
C1 0.0528(15) 0.0791(19) 0.0490(14) -0.0104(12) 0.0080(12) -0.0020(13)
C17 0.0490(14) 0.0640(19) 0.0607(14) -0.0033(12) 0.0059(12) -0.0184(13)
C2 0.0532(15) 0.090(2) 0.0550(14) -0.0242(14) 0.0040(13) 0.0026(14)
C23 0.0733(18) 0.0518(17) 0.0722(16) -0.0025(12) 0.0217(14) -0.0020(14)
C11 0.094(2) 0.083(2) 0.0473(14) -0.0152(13) 0.0257(15) -0.0143(17)
C20 0.114(3) 0.054(2) 0.0720(18) -0.0088(14) 0.0222(18) -0.0210(18)
C21 0.143(3) 0.0386(18) 0.097(2) -0.0053(15) 0.034(2) 0.001(2)
C22 0.099(2) 0.055(2) 0.109(2) 0.0067(16) 0.029(2) 0.0174(18)
C13 0.133(4) 0.209(5) 0.0589(19) -0.020(2) -0.016(2) 0.005(3)
C14 0.179(4) 0.099(3) 0.118(3) -0.051(2) 0.052(3) -0.008(3)
C12 0.224(5) 0.196(4) 0.073(2) -0.029(2) 0.084(3) -0.106(4)

loop_
_atom_type_symbol
_atom_type_description
_atom_type_scat_dispersion_real
_atom_type_scat_dispersion_imag
_atom_type_scat_source
C C 0.0033 0.0016 'International Tables Vol C Tables 4.2.6.8 and 6.1.1.4'
H H 0.0000 0.0000 'International Tables Vol C Tables 4.2.6.8 and 6.1.1.4'
N N 0.0061 0.0033 'International Tables Vol C Tables 4.2.6.8 and 6.1.1.4'
O O 0.0106 0.0060 'International Tables Vol C Tables 4.2.6.8 and 6.1.1.4'

loop_
_geom_angle_atom_site_label_1
_geom_angle_atom_site_label_2
_geom_angle_atom_site_label_3
_geom_angle
_geom_angle_site_symmetry_1
_geom_angle_site_symmetry_3
C6 O2 C9 112.91(15) . .
C10 N1 C11 128.0(2) . .
O1 C7 C8 123.23(18) . .
O1 C7 C5 119.63(18) . .
C8 C7 C5 117.12(16) . .
C10 C8 C7 121.57(17) . .
C10 C8 C9 122.32(18) . .
C7 C8 C9 115.65(16) . .
C16 C15 C24 119.18(19) . .
C16 C15 C9 118.2(2) . .
C24 C15 C9 122.56(19) . .
C6 C5 C4 118.7(2) . .
C6 C5 C7 119.23(19) . .
C4 C5 C7 121.89(19) . .
O2 C9 C15 108.31(16) . .
O2 C9 C8 109.99(15) . .
C15 C9 C8 117.04(16) . .
N1 C10 C8 124.3(2) . .
O2 C6 C1 118.6(2) . .
O2 C6 C5 121.17(18) . .
C1 C6 C5 120.2(2) . .
C23 C24 C15 123.0(2) . .
C23 C24 C19 117.9(2) . .
C15 C24 C19 119.1(2) . .
O3 C16 C15 117.87(19) . .
O3 C16 C17 120.9(2) . .
C15 C16 C17 121.2(2) . .
C3 C4 C5 120.6(2) . .
C20 C19 C18 122.2(3) . .
C20 C19 C24 119.0(3) . .
C18 C19 C24 118.8(2) . .
C2 C3 C4 119.4(2) . .
C17 C18 C19 121.4(2) . .
C2 C1 C6 119.7(2) . .
C18 C17 C16 120.3(2) . .
C1 C2 C3 121.2(2) . .
C22 C23 C24 120.7(3) . .
N1 C11 C12 105.8(2) . .
N1 C11 C13 109.4(2) . .
C12 C11 C13 112.3(3) . .
N1 C11 C14 109.0(2) . .
C12 C11 C14 110.6(3) . .
C13 C11 C14 109.7(3) . .
C21 C20 C19 121.9(3) . .
C20 C21 C22 119.8(3) . .
C23 C22 C21 120.7(3) . .

loop_
_geom_bond_atom_site_label_1
_geom_bond_atom_site_label_2
_geom_bond_distance
_geom_bond_site_symmetry_2
O1 C7 1.274(2) .
O2 C6 1.365(3) .
O2 C9 1.464(2) .
O3 C16 1.357(3) .
N1 C10 1.316(2) .
N1 C11 1.472(3) .
C7 C8 1.407(3) .
C7 C5 1.468(3) .
C8 C10 1.386(3) .
C8 C9 1.515(2) .
C15 C16 1.379(3) .
C15 C24 1.426(3) .
C15 C9 1.501(3) .
C5 C6 1.395(3) .
C5 C4 1.397(3) .
C6 C1 1.382(3) .
C24 C23 1.407(3) .
C24 C19 1.433(3) .
C16 C17 1.410(3) .
C4 C3 1.376(3) .
C19 C20 1.399(4) .
C19 C18 1.408(4) .
C3 C2 1.374(4) .
C18 C17 1.350(4) .
C1 C2 1.370(3) .
C23 C22 1.368(4) .
C11 C12 1.502(4) .
C11 C13 1.522(5) .
C11 C14 1.527(5) .
C20 C21 1.342(4) .
C21 C22 1.402(4) .

loop_
_geom_torsion_atom_site_label_1
_geom_torsion_atom_site_label_2
_geom_torsion_atom_site_label_3
_geom_torsion_atom_site_label_4
_geom_torsion
_geom_torsion_site_symmetry_1
_geom_torsion_site_symmetry_2
_geom_torsion_site_symmetry_3
_geom_torsion_site_symmetry_4
O1 C7 C8 C10 -2.5(3) . . . .
C5 C7 C8 C10 175.58(18) . . . .
O1 C7 C8 C9 169.92(18) . . . .
C5 C7 C8 C9 -12.0(3) . . . .
O1 C7 C5 C6 163.58(18) . . . .
C8 C7 C5 C6 -14.5(3) . . . .
O1 C7 C5 C4 -11.4(3) . . . .
C8 C7 C5 C4 170.45(19) . . . .
C6 O2 C9 C15 175.70(16) . . . .
C6 O2 C9 C8 -55.3(2) . . . .
C16 C15 C9 O2 -119.37(19) . . . .
C24 C15 C9 O2 57.4(2) . . . .
C16 C15 C9 C8 115.7(2) . . . .
C24 C15 C9 C8 -67.5(3) . . . .
C10 C8 C9 O2 -141.62(19) . . . .
C7 C8 C9 O2 46.1(2) . . . .
C10 C8 C9 C15 -17.5(3) . . . .
C7 C8 C9 C15 170.17(19) . . . .
C11 N1 C10 C8 -179.4(2) . . . .
C7 C8 C10 N1 2.6(3) . . . .
C9 C8 C10 N1 -169.27(19) . . . .
C9 O2 C6 C1 -150.2(2) . . . .
C9 O2 C6 C5 31.0(3) . . . .
C4 C5 C6 O2 -179.81(18) . . . .
C7 C5 C6 O2 5.0(3) . . . .
C4 C5 C6 C1 1.4(3) . . . .
C7 C5 C6 C1 -173.7(2) . . . .
C16 C15 C24 C23 179.1(2) . . . .
C9 C15 C24 C23 2.3(3) . . . .
C16 C15 C24 C19 0.6(3) . . . .
C9 C15 C24 C19 -176.14(17) . . . .
C24 C15 C16 O3 -178.77(17) . . . .
C9 C15 C16 O3 -1.8(3) . . . .
C24 C15 C16 C17 1.3(3) . . . .
C9 C15 C16 C17 178.22(18) . . . .
C6 C5 C4 C3 0.0(3) . . . .
C7 C5 C4 C3 175.0(2) . . . .
C23 C24 C19 C20 -1.6(3) . . . .
C15 C24 C19 C20 176.86(19) . . . .
C23 C24 C19 C18 179.2(2) . . . .
C15 C24 C19 C18 -2.3(3) . . . .
C5 C4 C3 C2 -1.3(4) . . . .
C20 C19 C18 C17 -177.0(2) . . . .
C24 C19 C18 C17 2.1(3) . . . .
O2 C6 C1 C2 179.7(2) . . . .
C5 C6 C1 C2 -1.5(4) . . . .
C19 C18 C17 C16 -0.2(3) . . . .
O3 C16 C17 C18 178.5(2) . . . .
C15 C16 C17 C18 -1.6(3) . . . .
C6 C1 C2 C3 0.1(4) . . . .
C4 C3 C2 C1 1.3(4) . . . .
C15 C24 C23 C22 -177.8(2) . . . .
C19 C24 C23 C22 0.6(3) . . . .
C10 N1 C11 C12 -174.1(3) . . . .
C10 N1 C11 C13 -53.0(4) . . . .
C10 N1 C11 C14 67.0(4) . . . .
C18 C19 C20 C21 -179.4(3) . . . .
C24 C19 C20 C21 1.5(4) . . . .
C19 C20 C21 C22 -0.3(4) . . . .
C24 C23 C22 C21 0.6(4) . . . .
C20 C21 C22 C23 -0.8(4) . . . .
